data_4338289
loop_
_publ_author_name
'Berkeley, Emily R.'
'Ewing, William C.'
'Carroll, Patrick J.'
'Sneddon, Larry G.'

_publ_section_title
;
 Synthesis, Structural Characterization, and Reactivity Studies of
 5-CF3SO3-B10H13.
;
_journal_issue 10
_journal_name_full 'Inorganic chemistry'
_journal_page_first 5348
_journal_page_last 5358
_journal_paper_doi 10.1021/ic500684b
_journal_volume 53
_journal_year 2014
_chemical_formula_sum 'C H20.33333 B10 F3 N2 O4.66667 S'
_chemical_formula_weight 332.35
_space_group_IT_number 15
_symmetry_cell_setting monoclinic
_symmetry_Int_Tables_number 15
_symmetry_space_group_name_Hall '-C 2yc'
_symmetry_space_group_name_H-M 'C 1 2/c 1'
_atom_sites_solution_hydrogens geom
_atom_sites_solution_primary direct
_audit_creation_method SHELXL-97
_cell_angle_alpha 90.00
_cell_angle_beta 105.777(2)
_cell_angle_gamma 90.00
_cell_formula_units_Z 24
_cell_length_a 30.8501(10)
_cell_length_b 9.0825(3)
_cell_length_c 35.4674(11)
_cell_measurement_temperature 143(1)
_cell_volume 9563.4(5)
_computing_data_collection 'Bruker APEX2'
_computing_data_reduction 'Bruker SAINT'
_computing_structure_refinement 'SHELXL-97 (Sheldrick, 2008)'
_computing_structure_solution 'SHELXS-97 (Sheldrick, 2008)'
_diffrn_ambient_temperature 143(1)
_diffrn_measured_fraction_theta_full 0.999
_diffrn_measured_fraction_theta_max 0.999
_diffrn_measurement_device 'CCD Area Detector'
_diffrn_measurement_device_type 'Bruker APEXII'
_diffrn_measurement_method 'phi and omega scans'
_diffrn_radiation_monochromator graphite
_diffrn_radiation_source 'sealed tube'
_diffrn_radiation_type MoK\a
_diffrn_radiation_wavelength 0.71073
_diffrn_reflns_av_R_equivalents 0.0371
_diffrn_reflns_av_sigmaI/netI 0.0285
_diffrn_reflns_limit_h_max 36
_diffrn_reflns_limit_h_min -36
_diffrn_reflns_limit_k_max 10
_diffrn_reflns_limit_k_min -10
_diffrn_reflns_limit_l_max 42
_diffrn_reflns_limit_l_min -42
_diffrn_reflns_number 53836
_diffrn_reflns_theta_full 25.06
_diffrn_reflns_theta_max 25.06
_diffrn_reflns_theta_min 1.55
_exptl_absorpt_coefficient_mu 0.243
_exptl_absorpt_correction_T_max 0.7452
_exptl_absorpt_correction_T_min 0.6839
_exptl_absorpt_correction_type multi-scan
_exptl_absorpt_process_details '(SADABS; Sheldrick, 2007)'
_exptl_crystal_density_diffrn 1.385
_exptl_crystal_density_method 'not measured'
_exptl_crystal_F_000 4096
_exptl_crystal_size_max 0.40
_exptl_crystal_size_mid 0.06
_exptl_crystal_size_min 0.05
_refine_diff_density_max 0.923
_refine_diff_density_min -0.640
_refine_diff_density_rms 0.068
_refine_ls_extinction_method none
_refine_ls_goodness_of_fit_ref 1.041
_refine_ls_hydrogen_treatment mixed
_refine_ls_matrix_type full
_refine_ls_number_parameters 713
_refine_ls_number_reflns 8471
_refine_ls_number_restraints 0
_refine_ls_restrained_S_all 1.041
_refine_ls_R_factor_all 0.0721
_refine_ls_R_factor_gt 0.0533
_refine_ls_shift/su_max 0.003
_refine_ls_shift/su_mean 0.000
_refine_ls_structure_factor_coef Fsqd
_refine_ls_weighting_details 'calc w=1/[\s^2^(Fo^2^)+(0.0737P)^2^+26.4993P] where P=(Fo^2^+2Fc^2^)/3'
_refine_ls_weighting_scheme calc
_refine_ls_wR_factor_gt 0.1380
_refine_ls_wR_factor_ref 0.1499
_reflns_number_gt 6554
_reflns_number_total 8471
_reflns_threshold_expression >2sigma(I)
_cod_data_source_file ic500684b_si_002.cif
_cod_data_source_block UP3403(CMPD18)
_cod_depositor_comments
;
The following automatic conversions were performed:
'_atom_site_symetry_multiplicity' tag replaced with
'_atom_site_symmetry_multiplicity'.

Automatic conversion script
Id: cif_correct_tags 1440 2010-10-19 06:21:57Z saulius 

 Adding full bibliography for 4338285--4338289.cif.
;
_cod_original_sg_symbol_H-M 'C 2/c      '
_cod_database_code 4338289

loop_
_symmetry_equiv_pos_as_xyz
'x, y, z'
'-x, y, -z+1/2'
'x+1/2, y+1/2, z'
'-x+1/2, y+1/2, -z+1/2'
'-x, -y, -z'
'x, -y, z-1/2'
'-x+1/2, -y+1/2, -z'
'x+1/2, -y+1/2, z-1/2'

loop_
_atom_site_label
_atom_site_type_symbol
_atom_site_fract_x
_atom_site_fract_y
_atom_site_fract_z
_atom_site_U_iso_or_equiv
_atom_site_adp_type
_atom_site_occupancy
_atom_site_symmetry_multiplicity
_atom_site_calc_flag
_atom_site_refinement_flags
B1 B 0.60561(11) 0.0844(4) 0.65192(9) 0.0233(7) Uani 1 1 d .
B2 B 0.62503(11) 0.1769(4) 0.69407(10) 0.0239(7) Uani 1 1 d .
B3 B 0.62050(11) -0.0260(4) 0.69144(10) 0.0242(7) Uani 1 1 d .
B4 B 0.64905(11) -0.0277(4) 0.65203(9) 0.0240(7) Uani 1 1 d .
B5 B 0.65397(11) 0.1749(4) 0.65503(10) 0.0241(7) Uani 1 1 d .
B6 B 0.66159(11) 0.0611(4) 0.73123(10) 0.0257(7) Uani 1 1 d .
B7 B 0.67862(12) -0.0826(4) 0.70181(10) 0.0255(7) Uani 1 1 d .
B8 B 0.70240(11) 0.0594(4) 0.67608(10) 0.0246(7) Uani 1 1 d .
B9 B 0.68519(11) 0.2034(4) 0.70572(10) 0.0243(7) Uani 1 1 d .
B10 B 0.71465(11) 0.0510(4) 0.72580(10) 0.0262(7) Uani 1 1 d .
S1 S 0.53143(2) 0.21506(9) 0.60541(2) 0.02721(19) Uani 1 1 d .
O1 O 0.56144(6) 0.0864(2) 0.62168(6) 0.0291(5) Uani 1 1 d .
O2 O 0.54298(8) 0.3442(3) 0.62830(7) 0.0434(6) Uani 1 1 d .
O3 O 0.48604(7) 0.1670(3) 0.59372(7) 0.0446(6) Uani 1 1 d .
C1 C 0.54601(10) 0.2496(4) 0.55955(9) 0.0350(8) Uani 1 1 d .
F1 F 0.58813(7) 0.2937(3) 0.56689(6) 0.0654(8) Uani 1 1 d .
F2 F 0.54023(9) 0.1315(3) 0.53775(6) 0.0643(7) Uani 1 1 d .
F3 F 0.52002(7) 0.3546(2) 0.53997(6) 0.0503(5) Uani 1 1 d .
H2 H 0.6074(10) 0.260(3) 0.7040(8) 0.022(7) Uiso 1 1 d .
H3 H 0.5960(10) -0.098(4) 0.6977(9) 0.032(8) Uiso 1 1 d .
H4 H 0.6484(10) -0.102(4) 0.6285(9) 0.030(8) Uiso 1 1 d .
H5 H 0.6562(9) 0.260(3) 0.6346(8) 0.015(7) Uiso 1 1 d .
H6 H 0.6569(11) 0.057(4) 0.7624(10) 0.035(9) Uiso 1 1 d .
H7 H 0.6882(10) -0.200(3) 0.7080(9) 0.025(8) Uiso 1 1 d .
H8 H 0.7292(10) 0.057(3) 0.6611(9) 0.028(8) Uiso 1 1 d .
H9 H 0.7001(9) 0.311(3) 0.7158(8) 0.022(7) Uiso 1 1 d .
H10 H 0.7473(11) 0.043(4) 0.7473(10) 0.039(9) Uiso 1 1 d .
B1' B 0.29317(10) 0.4294(4) 0.45525(9) 0.0211(7) Uani 1 1 d .
B2' B 0.23978(11) 0.3688(4) 0.44527(9) 0.0219(7) Uani 1 1 d .
B3' B 0.25473(11) 0.5648(4) 0.44649(9) 0.0225(7) Uani 1 1 d .
B4' B 0.29212(10) 0.5282(4) 0.41509(9) 0.0218(7) Uani 1 1 d .
B5' B 0.27757(10) 0.3312(4) 0.41376(9) 0.0215(7) Uani 1 1 d .
B6' B 0.20086(11) 0.5006(4) 0.41637(9) 0.0231(7) Uani 1 1 d .
B7' B 0.23725(11) 0.6137(4) 0.39492(9) 0.0239(7) Uani 1 1 d .
B8' B 0.25348(11) 0.4494(4) 0.37207(9) 0.0228(7) Uani 1 1 d .
B9' B 0.21693(10) 0.3352(4) 0.39353(9) 0.0224(7) Uani 1 1 d .
B10' B 0.19884(11) 0.4923(4) 0.36813(10) 0.0255(7) Uani 1 1 d .
S1' S 0.35890(2) 0.28066(8) 0.50692(2) 0.02456(18) Uani 1 1 d .
O1' O 0.33058(7) 0.4145(2) 0.49188(6) 0.0278(5) Uani 1 1 d .
O2' O 0.33760(7) 0.1463(2) 0.49247(7) 0.0363(5) Uani 1 1 d .
O3' O 0.37857(8) 0.2994(3) 0.54780(6) 0.0421(6) Uani 1 1 d .
C1' C 0.40511(11) 0.2991(5) 0.48424(10) 0.0424(9) Uani 1 1 d .
F1' F 0.38964(7) 0.2911(4) 0.44589(6) 0.0745(9) Uani 1 1 d .
F2' F 0.42592(8) 0.4243(3) 0.49353(8) 0.0746(8) Uani 1 1 d .
F3' F 0.43407(7) 0.1923(3) 0.49684(7) 0.0662(7) Uani 1 1 d .
H2' H 0.2285(9) 0.304(3) 0.4658(9) 0.022(7) Uiso 1 1 d .
H3' H 0.2555(10) 0.642(4) 0.4667(9) 0.027(8) Uiso 1 1 d .
H4' H 0.3226(10) 0.584(3) 0.4125(9) 0.030(8) Uiso 1 1 d .
H5' H 0.2951(10) 0.234(3) 0.4086(9) 0.023(8) Uiso 1 1 d .
H6' H 0.1711(10) 0.527(3) 0.4245(9) 0.027(8) Uiso 1 1 d .
H7' H 0.2381(10) 0.729(3) 0.3881(9) 0.025(8) Uiso 1 1 d .
H8' H 0.2635(9) 0.438(3) 0.3450(8) 0.020(7) Uiso 1 1 d .
H9' H 0.1997(10) 0.231(3) 0.3844(9) 0.027(8) Uiso 1 1 d .
H10' H 0.1715(10) 0.506(3) 0.3422(9) 0.027(8) Uiso 1 1 d .
B1" B 0.43703(10) 0.5812(4) 0.64990(9) 0.0222(7) Uani 1 1 d .
B2" B 0.39531(11) 0.6756(4) 0.66107(9) 0.0228(7) Uani 1 1 d .
B3" B 0.39013(10) 0.4806(4) 0.64593(9) 0.0221(7) Uani 1 1 d .
B4" B 0.44446(11) 0.4399(4) 0.68170(10) 0.0235(7) Uani 1 1 d .
B5" B 0.44969(10) 0.6343(4) 0.69718(10) 0.0243(7) Uani 1 1 d .
B6" B 0.35692(10) 0.5532(4) 0.67634(9) 0.0226(7) Uani 1 1 d .
B7" B 0.39130(11) 0.3879(4) 0.69131(10) 0.0240(7) Uani 1 1 d .
B8" B 0.43320(11) 0.4950(4) 0.72718(10) 0.0278(7) Uani 1 1 d .
B9" B 0.39874(11) 0.6624(4) 0.71251(10) 0.0248(7) Uani 1 1 d .
B10" B 0.37724(11) 0.5023(4) 0.72388(10) 0.0277(8) Uani 1 1 d .
S1" S 0.46925(3) 0.76682(8) 0.60828(2) 0.02869(19) Uani 1 1 d .
O1" O 0.45994(7) 0.6100(2) 0.61859(6) 0.0281(5) Uani 1 1 d .
O2" O 0.50091(9) 0.8352(3) 0.63996(7) 0.0499(7) Uani 1 1 d .
O3" O 0.42983(8) 0.8462(3) 0.58878(8) 0.0460(6) Uani 1 1 d .
C1" C 0.49842(13) 0.7249(4) 0.57135(11) 0.0432(9) Uani 1 1 d .
F1" F 0.53596(8) 0.6529(3) 0.58743(8) 0.0742(8) Uani 1 1 d .
F2" F 0.47323(10) 0.6435(3) 0.54359(7) 0.0701(7) Uani 1 1 d .
F3" F 0.50753(9) 0.8495(2) 0.55619(7) 0.0596(6) Uani 1 1 d .
H2" H 0.3835(11) 0.769(4) 0.6467(10) 0.035(9) Uiso 1 1 d .
H3" H 0.3724(9) 0.424(3) 0.6158(8) 0.021(7) Uiso 1 1 d .
H4" H 0.4706(11) 0.354(4) 0.6822(9) 0.036(9) Uiso 1 1 d .
H5" H 0.4787(11) 0.710(4) 0.7117(10) 0.036(9) Uiso 1 1 d .
H6" H 0.3212(11) 0.567(3) 0.6634(9) 0.032(8) Uiso 1 1 d .
H7" H 0.3812(10) 0.271(4) 0.6906(9) 0.030(8) Uiso 1 1 d .
H8" H 0.4582(10) 0.460(3) 0.7547(9) 0.027(8) Uiso 1 1 d .
H9" H 0.3948(11) 0.761(4) 0.7268(10) 0.041(9) Uiso 1 1 d .
H10" H 0.3590(11) 0.487(4) 0.7459(10) 0.037(9) Uiso 1 1 d .
N1 N 0.31886(10) 0.8981(3) 0.42982(8) 0.0401(7) Uani 1 1 d G
H1a H 0.3355 0.8636 0.4515 0.060 Uiso 1 1 d G
H1b H 0.3331 0.9671 0.4216 0.060 Uiso 1 1 d G
H1c H 0.3124 0.8289 0.4127 0.060 Uiso 1 1 d G
H1d H 0.2944 0.9329 0.4335 0.060 Uiso 1 1 d G
N2 N 0.40587(7) 0.1306(3) 0.62084(7) 0.0233(5) Uani 1 1 d G
H2a H 0.4200 0.0986 0.6437 0.060 Uiso 1 1 d G
H2b H 0.3984 0.2211 0.6225 0.060 Uiso 1 1 d G
H2c H 0.4231 0.1239 0.6055 0.060 Uiso 1 1 d G
H2d H 0.3820 0.0787 0.6117 0.060 Uiso 1 1 d G
N3 N 0.33613(10) 0.6507(3) 0.56195(8) 0.0433(7) Uani 1 1 d G
H3a H 0.3101 0.6092 0.5567 0.060 Uiso 1 1 d G
H3b H 0.3392 0.6952 0.5414 0.060 Uiso 1 1 d G
H3c H 0.3384 0.7134 0.5806 0.060 Uiso 1 1 d G
H3d H 0.3568 0.5849 0.5691 0.060 Uiso 1 1 d G
N4 N 0.29186(8) 0.7934(3) 0.70446(7) 0.0255(5) Uani 1 1 d G
H4a H 0.3146 0.7352 0.7081 0.060 Uiso 1 1 d G
H4b H 0.2879 0.8379 0.6824 0.060 Uiso 1 1 d G
H4c H 0.2682 0.7432 0.7043 0.060 Uiso 1 1 d G
H4d H 0.2968 0.8571 0.7231 0.060 Uiso 1 1 d G
N5 N 0.28575(8) 0.2975(3) 0.69734(7) 0.0254(5) Uani 1 1 d G
H5a H 0.2876 0.2424 0.7174 0.060 Uiso 1 1 d G
H5b H 0.3100 0.3488 0.7010 0.060 Uiso 1 1 d G
H5c H 0.2825 0.2434 0.6769 0.060 Uiso 1 1 d G
H5d H 0.2630 0.3555 0.6941 0.060 Uiso 1 1 d G
N6 N 0.56785(10) 0.5907(3) 0.68015(8) 0.0445(7) Uani 1 1 d G
H6a H 0.5536 0.6716 0.6728 0.060 Uiso 1 1 d G
H6b H 0.5926 0.5909 0.6735 0.060 Uiso 1 1 d G
H6c H 0.5737 0.5826 0.7052 0.060 Uiso 1 1 d G
H6d H 0.5515 0.5176 0.6692 0.060 Uiso 1 1 d G
O7 O 0.45657(13) 0.0097(3) 0.69466(8) 0.0807(11) Uani 1 1 d .
O8 O 0.54414(15) 0.1286(7) 0.73509(13) 0.140(2) Uani 1 1 d .
O9 O 0.63555(10) 0.5745(3) 0.64722(11) 0.0762(10) Uani 1 1 d .
O10 O 0.25436(10) 0.4975(3) 0.54407(8) 0.0588(7) Uani 1 1 d .
O11 O 0.36345(14) 0.8028(5) 0.50398(10) 0.0950(12) Uani 1 1 d .
H7a H 0.4559 0.0442 0.7169 0.080 Uiso 1 1 d .
H7b H 0.4403 -0.0726 0.6908 0.080 Uiso 1 1 d .
H8a H 0.5178 0.0897 0.7227 0.160 Uiso 1 1 d .
H8b H 0.5488 0.2030 0.7229 0.160 Uiso 1 1 d .
H9a H 0.6493 0.4917 0.6522 0.080 Uiso 1 1 d .
H9b H 0.6559 0.6448 0.6548 0.080 Uiso 1 1 d .
H10a H 0.2441 0.4968 0.5190 0.080 Uiso 1 1 d .
H10b H 0.2611 0.4093 0.5524 0.080 Uiso 1 1 d .
H11a H 0.3869 0.7459 0.5020 0.080 Uiso 1 1 d .
H11b H 0.3752 0.8798 0.5165 0.080 Uiso 1 1 d .

loop_
_atom_site_aniso_label
_atom_site_aniso_U_11
_atom_site_aniso_U_22
_atom_site_aniso_U_33
_atom_site_aniso_U_23
_atom_site_aniso_U_13
_atom_site_aniso_U_12
B1 0.0232(16) 0.0215(17) 0.0223(16) 0.0004(13) 0.0013(13) -0.0014(13)
B2 0.0245(16) 0.0212(17) 0.0248(17) 0.0000(14) 0.0045(13) 0.0006(13)
B3 0.0279(16) 0.0200(17) 0.0229(17) 0.0014(13) 0.0039(13) -0.0038(14)
B4 0.0310(17) 0.0201(17) 0.0190(16) -0.0002(13) 0.0035(13) -0.0006(13)
B5 0.0288(17) 0.0188(17) 0.0224(17) 0.0030(13) 0.0033(13) -0.0012(13)
B6 0.0323(17) 0.0220(17) 0.0219(17) -0.0005(14) 0.0059(14) -0.0022(14)
B7 0.0343(18) 0.0184(17) 0.0214(17) 0.0020(13) 0.0034(14) 0.0014(14)
B8 0.0276(17) 0.0201(17) 0.0248(17) 0.0033(14) 0.0047(14) 0.0012(13)
B9 0.0271(16) 0.0195(17) 0.0244(17) 0.0006(14) 0.0040(13) -0.0033(13)
B10 0.0291(17) 0.0250(18) 0.0204(16) 0.0012(14) -0.0002(14) -0.0009(14)
S1 0.0209(3) 0.0319(4) 0.0272(4) 0.0044(3) 0.0037(3) 0.0007(3)
O1 0.0261(10) 0.0243(11) 0.0303(11) 0.0037(9) -0.0037(9) -0.0038(8)
O2 0.0491(14) 0.0361(14) 0.0392(14) -0.0042(11) 0.0023(11) 0.0140(11)
O3 0.0213(11) 0.0633(17) 0.0476(14) 0.0148(13) 0.0066(10) -0.0036(11)
C1 0.0280(16) 0.043(2) 0.0306(17) 0.0075(15) 0.0029(13) -0.0020(14)
F1 0.0299(11) 0.118(2) 0.0455(13) 0.0332(13) 0.0060(9) -0.0125(12)
F2 0.1019(19) 0.0564(15) 0.0389(12) -0.0044(11) 0.0263(12) 0.0061(14)
F3 0.0480(12) 0.0549(13) 0.0400(11) 0.0217(10) -0.0013(9) 0.0028(10)
B1' 0.0232(15) 0.0212(16) 0.0167(15) -0.0010(13) 0.0019(12) 0.0008(13)
B2' 0.0258(16) 0.0222(17) 0.0189(16) 0.0010(13) 0.0083(13) 0.0000(13)
B3' 0.0275(16) 0.0197(17) 0.0189(16) -0.0027(13) 0.0040(13) 0.0001(13)
B4' 0.0217(15) 0.0232(17) 0.0201(16) -0.0006(13) 0.0050(12) -0.0048(13)
B5' 0.0231(15) 0.0214(17) 0.0200(16) -0.0028(13) 0.0062(12) -0.0014(13)
B6' 0.0219(15) 0.0263(18) 0.0211(16) -0.0010(14) 0.0056(13) 0.0009(13)
B7' 0.0266(16) 0.0211(17) 0.0219(16) 0.0023(14) 0.0031(13) -0.0018(13)
B8' 0.0239(15) 0.0259(18) 0.0191(16) -0.0012(13) 0.0065(13) -0.0046(13)
B9' 0.0226(15) 0.0235(17) 0.0217(16) -0.0027(13) 0.0070(13) -0.0043(13)
B10' 0.0267(17) 0.0279(19) 0.0206(17) -0.0006(14) 0.0043(13) -0.0024(14)
S1' 0.0242(4) 0.0301(4) 0.0182(4) 0.0026(3) 0.0037(3) 0.0036(3)
O1' 0.0301(11) 0.0276(12) 0.0197(10) -0.0038(8) -0.0033(8) 0.0049(9)
O2' 0.0357(12) 0.0266(12) 0.0446(13) 0.0056(10) 0.0074(10) 0.0012(10)
O3' 0.0459(13) 0.0585(16) 0.0180(11) 0.0037(10) 0.0022(10) 0.0135(12)
C1' 0.0258(16) 0.068(3) 0.0328(19) 0.0006(17) 0.0072(14) -0.0022(17)
F1' 0.0358(11) 0.162(3) 0.0297(12) -0.0008(14) 0.0161(9) -0.0014(14)
F2' 0.0475(13) 0.086(2) 0.0887(19) 0.0090(15) 0.0151(13) -0.0314(13)
F3' 0.0344(11) 0.099(2) 0.0643(15) -0.0059(14) 0.0126(10) 0.0234(12)
B1" 0.0239(16) 0.0199(17) 0.0234(16) 0.0020(13) 0.0077(13) 0.0013(13)
B2" 0.0254(16) 0.0199(17) 0.0204(16) -0.0016(13) 0.0017(13) 0.0032(13)
B3" 0.0238(15) 0.0197(17) 0.0220(16) -0.0019(13) 0.0048(13) 0.0014(13)
B4" 0.0217(15) 0.0221(17) 0.0261(17) 0.0036(14) 0.0053(13) 0.0002(13)
B5" 0.0212(15) 0.0226(18) 0.0271(18) 0.0005(14) 0.0030(13) -0.0023(13)
B6" 0.0199(15) 0.0251(17) 0.0221(16) -0.0058(14) 0.0042(12) 0.0001(13)
B7" 0.0231(15) 0.0240(18) 0.0231(17) 0.0036(14) 0.0030(13) -0.0028(13)
B8" 0.0267(17) 0.033(2) 0.0206(17) 0.0016(14) 0.0010(13) -0.0040(15)
B9" 0.0257(16) 0.0290(19) 0.0200(16) -0.0074(14) 0.0067(13) -0.0036(14)
B10" 0.0268(17) 0.036(2) 0.0205(17) -0.0017(15) 0.0064(14) -0.0059(15)
S1" 0.0332(4) 0.0253(4) 0.0305(4) 0.0007(3) 0.0138(3) -0.0034(3)
O1" 0.0364(11) 0.0216(11) 0.0321(11) 0.0008(9) 0.0191(9) 0.0002(9)
O2" 0.0565(16) 0.0566(17) 0.0341(13) 0.0012(12) 0.0084(12) -0.0264(13)
O3" 0.0416(13) 0.0394(14) 0.0582(16) 0.0133(12) 0.0157(12) 0.0099(11)
C1" 0.056(2) 0.040(2) 0.040(2) 0.0077(17) 0.0232(17) 0.0032(18)
F1" 0.0611(15) 0.090(2) 0.0883(19) 0.0339(16) 0.0492(14) 0.0317(14)
F2" 0.117(2) 0.0586(16) 0.0427(13) -0.0152(12) 0.0354(14) -0.0127(15)
F3" 0.0937(18) 0.0444(13) 0.0565(14) 0.0118(11) 0.0474(13) -0.0040(12)
N1 0.0471(16) 0.0312(16) 0.0421(17) -0.0033(13) 0.0124(13) 0.0000(13)
N2 0.0235(12) 0.0221(13) 0.0251(13) -0.0041(10) 0.0078(10) -0.0005(10)
N3 0.0589(19) 0.0357(17) 0.0260(14) -0.0002(12) -0.0043(13) -0.0043(14)
N4 0.0296(13) 0.0250(13) 0.0228(12) -0.0038(10) 0.0087(10) -0.0021(10)
N5 0.0282(12) 0.0237(13) 0.0229(13) -0.0021(10) 0.0048(10) -0.0001(10)
N6 0.0554(18) 0.0445(18) 0.0282(15) 0.0008(13) 0.0024(13) -0.0012(15)
O7 0.133(3) 0.0387(17) 0.0471(17) -0.0035(13) -0.0152(18) 0.0081(18)
O8 0.093(3) 0.230(6) 0.096(3) 0.030(4) 0.026(2) -0.042(4)
O9 0.0633(19) 0.0525(19) 0.114(3) -0.0186(18) 0.0269(19) -0.0045(15)
O10 0.086(2) 0.0424(16) 0.0520(17) -0.0022(13) 0.0246(15) -0.0069(15)
O11 0.116(3) 0.109(3) 0.056(2) 0.009(2) 0.017(2) -0.030(2)

loop_
_atom_type_symbol
_atom_type_description
_atom_type_scat_dispersion_real
_atom_type_scat_dispersion_imag
_atom_type_scat_source
C C 0.0033 0.0016 'International Tables Vol C Tables 4.2.6.8 and 6.1.1.4'
H H 0.0000 0.0000 'International Tables Vol C Tables 4.2.6.8 and 6.1.1.4'
N N 0.0061 0.0033 'International Tables Vol C Tables 4.2.6.8 and 6.1.1.4'
O O 0.0106 0.0060 'International Tables Vol C Tables 4.2.6.8 and 6.1.1.4'
B B 0.0013 0.0007 'International Tables Vol C Tables 4.2.6.8 and 6.1.1.4'
F F 0.0171 0.0103 'International Tables Vol C Tables 4.2.6.8 and 6.1.1.4'
S S 0.1246 0.1234 'International Tables Vol C Tables 4.2.6.8 and 6.1.1.4'

loop_
_geom_angle_atom_site_label_1
_geom_angle_atom_site_label_2
_geom_angle_atom_site_label_3
_geom_angle
O1 B1 B2 132.2(3)
O1 B1 B5 131.6(3)
B2 B1 B5 66.5(2)
O1 B1 B4 125.6(3)
B2 B1 B4 102.1(2)
B5 B1 B4 66.6(2)
O1 B1 B3 126.6(3)
B2 B1 B3 66.7(2)
B5 B1 B3 101.6(2)
B4 B1 B3 66.4(2)
B1 B2 B9 111.5(2)
B1 B2 B6 110.9(2)
B9 B2 B6 60.95(18)
B1 B2 B5 56.86(18)
B9 B2 B5 59.63(18)
B6 B2 B5 102.0(2)
B1 B2 B3 56.78(18)
B9 B2 B3 101.7(2)
B6 B2 B3 58.91(18)
B5 B2 B3 89.9(2)
B1 B3 B6 111.4(2)
B1 B3 B7 111.8(2)
B6 B3 B7 61.14(19)
B1 B3 B4 56.77(18)
B6 B3 B4 102.6(2)
B7 B3 B4 59.94(18)
B1 B3 B2 56.47(18)
B6 B3 B2 59.72(18)
B7 B3 B2 102.5(2)
B4 B3 B2 90.1(2)
B1 B4 B8 110.9(2)
B1 B4 B7 110.9(2)
B8 B4 B7 60.88(18)
B1 B4 B3 56.79(18)
B8 B4 B3 101.5(2)
B7 B4 B3 58.96(18)
B1 B4 B5 56.63(18)
B8 B4 B5 59.26(18)
B7 B4 B5 101.8(2)
B3 B4 B5 89.8(2)
B1 B5 B8 111.2(2)
B1 B5 B9 111.0(2)
B8 B5 B9 61.16(18)
B1 B5 B2 56.67(18)
B8 B5 B2 102.1(2)
B9 B5 B2 59.20(18)
B1 B5 B4 56.73(18)
B8 B5 B4 59.52(18)
B9 B5 B4 102.3(2)
B2 B5 B4 90.2(2)
B10 B6 B3 112.4(2)
B10 B6 B2 112.0(2)
B3 B6 B2 61.37(18)
B10 B6 B7 57.63(19)
B3 B6 B7 59.47(18)
B2 B6 B7 102.5(2)
B10 B6 B9 57.33(19)
B3 B6 B9 102.2(2)
B2 B6 B9 59.15(18)
B7 B6 B9 90.4(2)
B10 B7 B3 112.0(2)
B10 B7 B4 112.0(2)
B3 B7 B4 61.10(18)
B10 B7 B6 57.27(19)
B3 B7 B6 59.40(18)
B4 B7 B6 102.2(2)
B10 B7 B8 57.10(18)
B3 B7 B8 101.9(2)
B4 B7 B8 59.39(18)
B6 B7 B8 89.9(2)
B10 B8 B5 112.3(2)
B10 B8 B4 112.6(2)
B5 B8 B4 61.22(18)
B10 B8 B9 57.19(19)
B5 B8 B9 59.44(18)
B4 B8 B9 102.3(2)
B10 B8 B7 57.44(19)
B5 B8 B7 102.4(2)
B4 B8 B7 59.72(18)
B9 B8 B7 89.9(2)
B10 B9 B2 112.7(2)
B10 B9 B5 112.2(2)
B2 B9 B5 61.17(18)
B10 B9 B6 57.32(19)
B2 B9 B6 59.90(18)
B5 B9 B6 102.3(2)
B10 B9 B8 57.20(18)
B2 B9 B8 102.3(2)
B5 B9 B8 59.40(18)
B6 B9 B8 89.8(2)
B8 B10 B9 65.6(2)
B8 B10 B6 99.5(2)
B9 B10 B6 65.4(2)
B8 B10 B7 65.5(2)
B9 B10 B7 99.7(2)
B6 B10 B7 65.1(2)
O2 S1 O3 119.83(16)
O2 S1 O1 113.02(13)
O3 S1 O1 109.20(14)
O2 S1 C1 106.46(16)
O3 S1 C1 104.79(14)
O1 S1 C1 101.54(14)
B1 O1 S1 129.27(19)
F2 C1 F1 109.6(3)
F2 C1 F3 108.5(3)
F1 C1 F3 108.1(3)
F2 C1 S1 111.0(2)
F1 C1 S1 110.2(2)
F3 C1 S1 109.4(2)
O1' B1' B5' 133.3(3)
O1' B1' B4' 128.4(2)
B5' B1' B4' 66.70(19)
O1' B1' B3' 124.7(2)
B5' B1' B3' 102.0(2)
B4' B1' B3' 66.5(2)
O1' B1' B2' 129.5(3)
B5' B1' B2' 67.03(19)
B4' B1' B2' 101.8(2)
B3' B1' B2' 66.3(2)
B1' B2' B9' 111.0(2)
B1' B2' B6' 111.4(2)
B9' B2' B6' 61.22(18)
B1' B2' B3' 56.77(18)
B9' B2' B3' 102.4(2)
B6' B2' B3' 59.64(18)
B1' B2' B5' 56.36(17)
B9' B2' B5' 59.42(17)
B6' B2' B5' 102.1(2)
B3' B2' B5' 89.9(2)
B1' B3' B6' 111.3(2)
B1' B3' B7' 111.5(2)
B6' B3' B7' 60.70(18)
B1' B3' B2' 56.94(18)
B6' B3' B2' 59.30(18)
B7' B3' B2' 102.1(2)
B1' B3' B4' 56.73(18)
B6' B3' B4' 102.2(2)
B7' B3' B4' 59.82(18)
B2' B3' B4' 90.3(2)
B1' B4' B8' 111.2(2)
B1' B4' B7' 111.3(2)
B8' B4' B7' 60.57(18)
B1' B4' B3' 56.79(18)
B8' B4' B3' 101.8(2)
B7' B4' B3' 59.48(17)
B1' B4' B5' 56.64(18)
B8' B4' B5' 59.60(17)
B7' B4' B5' 102.1(2)
B3' B4' B5' 90.1(2)
B1' B5' B9' 110.8(2)
B1' B5' B8' 110.9(2)
B9' B5' B8' 61.02(18)
B1' B5' B4' 56.66(18)
B9' B5' B4' 102.0(2)
B8' B5' B4' 59.28(17)
B1' B5' B2' 56.61(17)
B9' B5' B2' 58.94(17)
B8' B5' B2' 101.3(2)
B4' B5' B2' 89.7(2)
B10' B6' B2' 112.3(2)
B10' B6' B3' 112.7(2)
B2' B6' B3' 61.05(18)
B10' B6' B7' 57.66(18)
B2' B6' B7' 102.7(2)
B3' B6' B7' 59.79(18)
B10' B6' B9' 57.28(18)
B2' B6' B9' 59.38(17)
B3' B6' B9' 102.1(2)
B7' B6' B9' 90.3(2)
B10' B7' B3' 112.0(2)
B10' B7' B4' 112.0(2)
B3' B7' B4' 60.70(18)
B10' B7' B8' 57.25(18)
B3' B7' B8' 101.8(2)
B4' B7' B8' 59.36(17)
B10' B7' B6' 57.17(18)
B3' B7' B6' 59.51(17)
B4' B7' B6' 101.9(2)
B8' B7' B6' 89.9(2)
B10' B8' B4' 113.0(2)
B10' B8' B5' 112.4(2)
B4' B8' B5' 61.12(18)
B10' B8' B7' 57.65(18)
B4' B8' B7' 60.07(17)
B5' B8' B7' 102.8(2)
B10' B8' B9' 57.17(18)
B4' B8' B9' 102.2(2)
B5' B8' B9' 59.43(17)
B7' B8' B9' 90.2(2)
B10' B9' B2' 112.3(2)
B10' B9' B5' 112.5(2)
B2' B9' B5' 61.64(17)
B10' B9' B6' 57.19(18)
B2' B9' B6' 59.40(17)
B5' B9' B6' 102.4(2)
B10' B9' B8' 57.16(18)
B2' B9' B8' 102.2(2)
B5' B9' B8' 59.55(17)
B6' B9' B8' 89.5(2)
B8' B10' B6' 99.4(2)
B8' B10' B9' 65.7(2)
B6' B10' B9' 65.5(2)
B8' B10' B7' 65.1(2)
B6' B10' B7' 65.2(2)
B9' B10' B7' 99.7(2)
O2' S1' O3' 120.00(15)
O2' S1' O1' 113.60(12)
O3' S1' O1' 108.06(13)
O2' S1' C1' 105.14(16)
O3' S1' C1' 105.70(15)
O1' S1' C1' 102.53(15)
B1' O1' S1' 128.20(19)
F2' C1' F3' 108.4(3)
F2' C1' F1' 109.0(3)
F3' C1' F1' 109.5(3)
F2' C1' S1' 111.0(3)
F3' C1' S1' 108.9(3)
F1' C1' S1' 110.1(2)
O1" B1" B3" 127.1(2)
O1" B1" B4" 128.8(2)
B3" B1" B4" 66.40(19)
O1" B1" B2" 129.3(3)
B3" B1" B2" 66.49(19)
B4" B1" B2" 101.8(2)
O1" B1" B5" 131.4(3)
B3" B1" B5" 101.5(2)
B4" B1" B5" 66.3(2)
B2" B1" B5" 66.71(19)
B1" B2" B9" 111.5(2)
B1" B2" B6" 111.2(2)
B9" B2" B6" 61.31(18)
B1" B2" B3" 56.84(18)
B9" B2" B3" 102.0(2)
B6" B2" B3" 59.06(18)
B1" B2" B5" 56.77(18)
B9" B2" B5" 59.57(18)
B6" B2" B5" 102.2(2)
B3" B2" B5" 89.9(2)
B1" B3" B6" 111.5(2)
B1" B3" B7" 111.7(2)
B6" B3" B7" 60.96(18)
B1" B3" B4" 56.75(17)
B6" B3" B4" 102.7(2)
B7" B3" B4" 59.98(17)
B1" B3" B2" 56.67(18)
B6" B3" B2" 59.53(18)
B7" B3" B2" 102.0(2)
B4" B3" B2" 90.1(2)
B1" B4" B8" 111.2(2)
B1" B4" B7" 110.9(2)
B8" B4" B7" 60.37(18)
B1" B4" B5" 56.91(18)
B8" B4" B5" 59.46(19)
B7" B4" B5" 101.7(2)
B1" B4" B3" 56.85(18)
B8" B4" B3" 101.5(2)
B7" B4" B3" 59.05(17)
B5" B4" B3" 90.1(2)
B1" B5" B8" 111.0(2)
B1" B5" B9" 110.7(2)
B8" B5" B9" 61.21(19)
B1" B5" B4" 56.75(18)
B8" B5" B4" 59.38(19)
B9" B5" B4" 102.2(2)
B1" B5" B2" 56.53(17)
B8" B5" B2" 101.6(2)
B9" B5" B2" 58.88(17)
B4" B5" B2" 89.9(2)
B10" B6" B3" 112.3(2)
B10" B6" B2" 111.7(2)
B3" B6" B2" 61.41(18)
B10" B6" B7" 57.31(19)
B3" B6" B7" 59.68(18)
B2" B6" B7" 102.5(2)
B10" B6" B9" 56.97(19)
B3" B6" B9" 102.1(2)
B2" B6" B9" 59.11(17)
B7" B6" B9" 89.9(2)
B10" B7" B3" 112.0(2)
B10" B7" B4" 112.2(2)
B3" B7" B4" 60.98(18)
B10" B7" B8" 57.52(19)
B3" B7" B8" 102.2(2)
B4" B7" B8" 59.41(18)
B10" B7" B6" 57.31(19)
B3" B7" B6" 59.36(18)
B4" B7" B6" 102.3(2)
B8" B7" B6" 90.5(2)
B10" B8" B4" 112.8(2)
B10" B8" B5" 112.0(2)
B4" B8" B5" 61.16(19)
B10" B8" B7" 57.31(19)
B4" B8" B7" 60.22(18)
B5" B8" B7" 102.8(2)
B10" B8" B9" 56.8(2)
B4" B8" B9" 102.2(2)
B5" B8" B9" 59.48(18)
B7" B8" B9" 89.9(2)
B10" B9" B2" 112.3(2)
B10" B9" B5" 112.2(3)
B2" B9" B5" 61.55(18)
B10" B9" B6" 57.14(18)
B2" B9" B6" 59.58(18)
B5" B9" B6" 102.4(2)
B10" B9" B8" 57.20(19)
B2" B9" B8" 102.2(2)
B5" B9" B8" 59.31(18)
B6" B9" B8" 89.6(2)
B9" B10" B6" 65.9(2)
B9" B10" B7" 100.1(2)
B6" B10" B7" 65.4(2)
B9" B10" B8" 66.0(2)
B6" B10" B8" 100.0(2)
B7" B10" B8" 65.2(2)
O2" S1" O3" 118.59(17)
O2" S1" O1" 110.81(14)
O3" S1" O1" 113.61(14)
O2" S1" C1" 107.07(17)
O3" S1" C1" 106.30(16)
O1" S1" C1" 98.06(14)
B1" O1" S1" 120.19(18)
F2" C1" F3" 109.2(3)
F2" C1" F1" 108.6(3)
F3" C1" F1" 110.1(3)
F2" C1" S1" 110.6(3)
F3" C1" S1" 108.4(3)
F1" C1" S1" 109.9(2)

loop_
_geom_bond_atom_site_label_1
_geom_bond_atom_site_label_2
_geom_bond_distance
B1 O1 1.487(4)
B1 B2 1.677(5)
B1 B5 1.681(5)
B1 B4 1.683(5)
B1 B3 1.683(4)
B2 B9 1.804(5)
B2 B6 1.818(5)
B2 B5 1.840(5)
B2 B3 1.848(5)
B3 B6 1.803(5)
B3 B7 1.805(5)
B3 B4 1.844(5)
B4 B8 1.817(5)
B4 B7 1.823(4)
B4 B5 1.848(5)
B5 B8 1.812(5)
B5 B9 1.813(5)
B6 B10 1.702(5)
B6 B7 1.835(5)
B6 B9 1.837(5)
B7 B10 1.708(5)
B7 B8 1.844(5)
B8 B10 1.702(5)
B8 B9 1.844(5)
B9 B10 1.702(5)
S1 O2 1.416(2)
S1 O3 1.417(2)
S1 O1 1.505(2)
S1 C1 1.829(3)
C1 F2 1.306(4)
C1 F1 1.316(4)
C1 F3 1.316(4)
B1' O1' 1.491(3)
B1' B5' 1.676(4)
B1' B4' 1.676(4)
B1' B3' 1.677(4)
B1' B2' 1.681(4)
B2' B9' 1.804(4)
B2' B6' 1.804(5)
B2' B3' 1.836(5)
B2' B5' 1.853(4)
B3' B6' 1.811(4)
B3' B7' 1.816(4)
B3' B4' 1.838(5)
B4' B8' 1.809(4)
B4' B7' 1.822(4)
B4' B5' 1.843(5)
B5' B9' 1.813(4)
B5' B8' 1.815(5)
B6' B10' 1.697(5)
B6' B7' 1.832(5)
B6' B9' 1.837(5)
B7' B10' 1.706(5)
B7' B8' 1.831(5)
B8' B10' 1.698(5)
B8' B9' 1.842(4)
B9' B10' 1.698(5)
S1' O2' 1.414(2)
S1' O3' 1.422(2)
S1' O1' 1.508(2)
S1' C1' 1.825(3)
C1' F2' 1.303(4)
C1' F3' 1.312(4)
C1' F1' 1.315(4)
B1" O1" 1.492(4)
B1" B3" 1.685(4)
B1" B4" 1.683(4)
B1" B2" 1.681(4)
B1" B5" 1.686(5)
B2" B9" 1.803(5)
B2" B6" 1.811(5)
B2" B3" 1.845(5)
B2" B5" 1.851(4)
B3" B6" 1.802(4)
B3" B7" 1.808(5)
B3" B4" 1.844(4)
B4" B8" 1.811(5)
B4" B7" 1.826(5)
B4" B5" 1.843(5)
B5" B8" 1.812(5)
B5" B9" 1.815(5)
B6" B10" 1.696(5)
B6" B7" 1.832(5)
B6" B9" 1.843(4)
B7" B10" 1.696(5)
B7" B8" 1.828(5)
B8" B10" 1.700(5)
B8" B9" 1.847(5)
B9" B10" 1.692(5)
S1" O2" 1.416(2)
S1" O3" 1.421(2)
S1" O1" 1.517(2)
S1" C1" 1.820(4)
C1" F2" 1.305(4)
C1" F3" 1.316(4)
C1" F1" 1.317(4)
